data_4319370
loop_
_publ_author_name
'F. Albert Cotton'
'James P. Donahue'
'Chun Lin'
'Carlos A. Murillo'

_publ_section_title
;
 The Simplest Supramolecular Complexes Containing Pairs of
 Mo2(formamidinate)3 Units Linked with Various Dicarboxylates: Preparative
 Methods, Structures, and Electrochemistry
;
_journal_name_full 'Inorganic Chemistry'
_journal_page_first 1234
_journal_page_last 1244
_journal_paper_doi 10.1021/ic000934o
_journal_volume 40
_journal_year 2001
_chemical_compound_source synthesized
_chemical_formula_analytical 'not measured'
_chemical_formula_moiety
;
 [[(H3 C O C6 H4 N)2 C H]3 Mo2]2 (O2 C C6 F4 C O2)
 . (C H2 Cl2)2 . (C6 H14)
;
_chemical_formula_structural
;
 [Mo2(DAniF)3]2(mu-O2CC6F4CO2).2(CH2Cl2).(C6H14)
;
_chemical_formula_sum 'C106 H108 Cl4 F4 Mo4 N12 O16'
_chemical_formula_weight 2407.60
_chemical_melting_point ?
_chemical_name_systematic
;
 ?
;
_space_group_IT_number 2
_symmetry_cell_setting triclinic
_symmetry_space_group_name_Hall '-P 1'
_symmetry_space_group_name_H-M 'P -1'
_atom_sites_solution_hydrogens geom
_atom_sites_solution_primary direct
_atom_sites_solution_secondary difmap
_audit_creation_method SHELXL
_cell_angle_alpha 76.650(10)
_cell_angle_beta 79.610(10)
_cell_angle_gamma 87.630(10)
_cell_formula_units_Z 1
_cell_length_a 9.7910(10)
_cell_length_b 15.756(2)
_cell_length_c 18.090(3)
_cell_measurement_reflns_used 225
_cell_measurement_temperature 213(2)
_cell_measurement_theta_max 20.8
_cell_measurement_theta_min 9.1
_cell_volume 2670.8(6)
_computing_cell_refinement 'MADNES (Enraf-Nonius, 1989)'
_computing_data_collection 'MADNES (Enraf-Nonius, 1989)'
_computing_data_reduction 'PROCOR (Kabsch, 1988)'
_computing_molecular_graphics 'SHELXTL V.5 (Siemens, 1994)'
_computing_publication_material CIFTAB
_computing_structure_refinement 'SHELXL-93 (Sheldrick, 1993)'
_computing_structure_solution 'SHELXS-86 (Sheldrick, 1990)'
_diffrn_ambient_temperature 213(2)
_diffrn_measurement_device 'Enraf-Nonius FAST area detector'
_diffrn_measurement_method 'ellipsoid-mask fitting'
_diffrn_radiation_monochromator graphite
_diffrn_radiation_source 'fine-focus sealed tube'
_diffrn_radiation_type MoK\a
_diffrn_radiation_wavelength 0.71073
_diffrn_reflns_av_R_equivalents 0.0428
_diffrn_reflns_av_sigmaI/netI 0.0395
_diffrn_reflns_limit_h_max 10
_diffrn_reflns_limit_h_min -10
_diffrn_reflns_limit_k_max 16
_diffrn_reflns_limit_k_min -16
_diffrn_reflns_limit_l_max 19
_diffrn_reflns_limit_l_min -19
_diffrn_reflns_number 13257
_diffrn_reflns_theta_max 22.53
_diffrn_reflns_theta_min 2.23
_diffrn_standards_number 'none (area detector data)'
_exptl_absorpt_coefficient_mu 0.635
_exptl_absorpt_correction_type multi-scan
_exptl_crystal_density_diffrn 1.497
_exptl_crystal_density_meas ?
_exptl_crystal_density_method none
_exptl_crystal_F_000 1228
_exptl_crystal_size_max 0.50
_exptl_crystal_size_mid 0.20
_exptl_crystal_size_min 0.18
_refine_diff_density_max 0.989
_refine_diff_density_min -0.940
_refine_diff_density_rms 0.120
_refine_ls_extinction_coef noref
_refine_ls_extinction_method none
_refine_ls_goodness_of_fit_all 1.057
_refine_ls_goodness_of_fit_obs 1.057
_refine_ls_hydrogen_treatment noref
_refine_ls_matrix_type full
_refine_ls_number_parameters 647
_refine_ls_number_reflns 6661
_refine_ls_number_restraints 5
_refine_ls_restrained_S_all 1.079
_refine_ls_restrained_S_obs 1.059
_refine_ls_R_factor_all 0.0821
_refine_ls_R_factor_obs 0.0676
_refine_ls_shift/esd_max 0.260
_refine_ls_shift/esd_mean 0.010
_refine_ls_structure_factor_coef Fsqd
_refine_ls_weighting_details 'w=1/[\s^2^(Fo^2^)+(0.0860P)^2^+17.0794P] where P=(Fo^2^+2Fc^2^)/3'
_refine_ls_weighting_scheme calc
_refine_ls_wR_factor_all 0.1875
_refine_ls_wR_factor_obs 0.1667
_reflns_number_observed 5555
_reflns_number_total 6668
_reflns_observed_criterion >2sigma(I)
_cod_data_source_file ic000934o_04.cif
_cod_data_source_block '[Mo2(DAniF)3]2(mu-O2CC6F4CO2).2(CH2Cl2).(C6H14)'
_cod_depositor_comments
;
The following automatic conversions were performed:

'_chemical_melting_point' value 'not measured' was changed to '?' -
the value is undefined or not given.

Automatic conversion script
Id: cif_fix_values 1569 2011-02-09 13:29:24Z adriana 

The following automatic conversions were performed:

'_geom_angle_publ_flag' value 'Y' changed to 'y' according to the
built-in table from CIF Core dictionary named 'cif_core.dic' version
2.4.1 from 2010-06-29 (55 times).

'_geom_angle_publ_flag' value 'N'
changed to 'n' according to the built-in table from CIF Core
dictionary named 'cif_core.dic' version 2.4.1 from 2010-06-29 (75
times).

'_geom_bond_publ_flag' value 'Y' changed to 'y' according to
the built-in table from CIF Core dictionary named 'cif_core.dic'
version 2.4.1 from 2010-06-29 (30 times).

'_geom_bond_publ_flag'
value 'N' changed to 'n' according to the built-in table from CIF
Core dictionary named 'cif_core.dic' version 2.4.1 from 2010-06-29
(62 times).

Automatic conversion script
Id: cif_fix_values 1646 2011-03-28 12:23:43Z adriana 

The following automatic conversions were performed:

'_exptl_crystal_density_meas' value 'not measured' was changed to '?'
- the value is perceived as not measured.

Automatic conversion script
Id: cif_fix_values 3008 2015-01-20 13:52:24Z robertas 

The following automatic conversions were performed:

'_refine_ls_weighting_scheme' value 'calc
w=1/[\s^2^(Fo^2^)+(0.0860P)^2^+17.0794P] where P=(Fo^2^+2Fc^2^)/3'
was changed to 'calc'. New tag '_refine_ls_weighting_details' was
created. The value of the new tag was set to
'w=1/[\s^2^(Fo^2^)+(0.0860P)^2^+17.0794P] where P=(Fo^2^+2Fc^2^)/3'.

Automatic conversion script
Id: cif_fix_values 3143 2015-03-26 13:38:13Z robertas 
;
_cod_database_code 4319370

loop_
_symmetry_equiv_pos_as_xyz
'x, y, z'
'-x, -y, -z'

loop_
_atom_site_aniso_label
_atom_site_aniso_U_11
_atom_site_aniso_U_22
_atom_site_aniso_U_33
_atom_site_aniso_U_23
_atom_site_aniso_U_13
_atom_site_aniso_U_12
Mo1 0.0374(4) 0.0380(4) 0.0351(4) -0.0117(3) -0.0103(3) 0.0063(3)
Mo2 0.0365(4) 0.0354(4) 0.0391(4) -0.0123(3) -0.0109(3) 0.0056(3)
F1 0.041(3) 0.060(3) 0.049(3) -0.016(2) -0.010(2) 0.016(2)
F2 0.044(3) 0.065(3) 0.037(3) -0.014(2) -0.007(2) 0.012(2)
O1 0.037(3) 0.043(3) 0.031(3) -0.016(2) -0.011(2) 0.010(2)
O2 0.039(3) 0.036(3) 0.037(3) -0.016(2) -0.011(2) 0.010(2)
O3 0.047(4) 0.127(6) 0.067(4) -0.048(4) -0.017(3) 0.032(4)
O4 0.096(6) 0.067(5) 0.125(7) -0.055(5) -0.020(5) -0.001(4)
O5 0.093(5) 0.085(5) 0.050(4) -0.027(4) -0.007(4) 0.007(4)
O6 0.061(4) 0.054(4) 0.089(5) -0.025(3) -0.018(3) 0.022(3)
O7 0.122(6) 0.050(4) 0.117(7) -0.043(4) -0.027(5) 0.014(4)
N1 0.037(4) 0.041(4) 0.044(4) -0.008(3) -0.010(3) 0.003(3)
N2 0.041(4) 0.036(4) 0.053(4) -0.012(3) -0.009(3) 0.000(3)
N3 0.041(4) 0.044(4) 0.031(3) -0.009(3) -0.009(3) 0.006(3)
N4 0.039(3) 0.036(3) 0.042(4) -0.010(3) -0.012(3) 0.011(3)
N5 0.038(3) 0.037(4) 0.037(4) -0.016(3) -0.010(3) 0.005(3)
N6 0.038(3) 0.040(4) 0.038(4) -0.012(3) -0.014(3) 0.002(3)
C1 0.034(4) 0.032(4) 0.033(4) -0.008(3) -0.006(3) -0.001(3)
C2 0.040(4) 0.026(4) 0.046(5) -0.011(3) -0.011(4) 0.002(3)
C3 0.028(4) 0.035(4) 0.048(5) -0.019(4) -0.007(4) 0.006(3)
C4 0.038(4) 0.036(4) 0.035(5) -0.015(3) -0.004(4) 0.001(3)
C5 0.037(4) 0.038(5) 0.060(5) -0.007(4) -0.008(4) -0.008(3)
C6 0.040(4) 0.044(5) 0.039(5) -0.007(4) -0.009(4) -0.002(3)
C7 0.048(5) 0.058(5) 0.042(5) -0.012(4) -0.014(4) 0.001(4)
C8 0.043(5) 0.063(6) 0.052(6) -0.012(4) -0.020(4) 0.009(4)
C9 0.036(5) 0.072(6) 0.056(6) -0.016(5) -0.008(4) 0.007(4)
C10 0.059(6) 0.090(7) 0.040(5) -0.019(5) -0.015(5) 0.008(5)
C11 0.046(5) 0.077(6) 0.046(5) -0.010(5) -0.015(4) 0.014(4)
C12 0.054(6) 0.133(11) 0.072(7) -0.035(7) -0.006(5) 0.022(6)
C13 0.038(4) 0.040(5) 0.060(6) -0.016(4) -0.011(4) 0.002(4)
C14 0.069(6) 0.044(5) 0.084(7) -0.018(5) -0.006(5) -0.009(5)
C15 0.068(7) 0.045(6) 0.121(10) -0.026(6) -0.016(7) -0.014(5)
C16 0.068(6) 0.053(6) 0.098(9) -0.038(6) -0.014(6) -0.002(5)
C17 0.092(8) 0.054(6) 0.090(8) -0.040(6) -0.022(6) 0.006(6)
C18 0.077(6) 0.050(6) 0.075(7) -0.035(5) -0.012(6) -0.001(5)
C19 0.118(11) 0.092(9) 0.134(13) -0.075(9) -0.039(10) 0.002(8)
C20 0.037(4) 0.047(5) 0.038(5) -0.001(4) -0.017(4) 0.003(4)
C21 0.041(4) 0.047(5) 0.039(5) -0.014(4) -0.013(4) 0.009(4)
C22 0.068(6) 0.050(5) 0.047(5) -0.007(4) -0.019(5) 0.009(4)
C23 0.079(7) 0.061(6) 0.040(5) 0.002(4) -0.003(5) 0.008(5)
C24 0.058(5) 0.073(6) 0.033(5) -0.017(4) -0.008(4) 0.006(5)
C25 0.065(6) 0.063(6) 0.046(5) -0.021(5) -0.015(4) 0.014(5)
C26 0.054(5) 0.052(5) 0.041(5) -0.007(4) -0.013(4) 0.005(4)
C27 0.089(8) 0.088(8) 0.062(7) -0.037(6) 0.003(6) 0.004(6)
C28 0.042(4) 0.041(5) 0.047(5) -0.009(4) -0.018(4) 0.009(4)
C29 0.061(6) 0.059(6) 0.062(6) -0.024(5) -0.020(5) 0.014(5)
C30 0.058(5) 0.066(6) 0.064(6) -0.021(5) -0.028(5) 0.014(5)
C31 0.055(5) 0.047(5) 0.058(6) -0.009(4) -0.015(5) 0.012(4)
C32 0.069(6) 0.059(6) 0.071(6) -0.029(5) -0.028(5) 0.023(5)
C33 0.066(6) 0.053(5) 0.059(6) -0.015(4) -0.029(5) 0.020(5)
C34 0.079(7) 0.055(6) 0.107(9) -0.034(6) -0.024(6) 0.027(5)
C35 0.035(4) 0.039(4) 0.036(4) -0.013(3) -0.005(4) -0.001(3)
C36 0.052(5) 0.038(4) 0.036(4) -0.014(3) -0.006(4) 0.007(4)
C37 0.051(5) 0.052(5) 0.051(5) -0.023(4) -0.005(4) 0.000(4)
C38 0.068(6) 0.053(6) 0.074(7) -0.030(5) -0.018(5) -0.004(5)
C39 0.091(8) 0.040(5) 0.066(6) -0.025(4) -0.017(6) 0.003(5)
C40 0.073(7) 0.057(6) 0.066(6) -0.028(5) -0.009(5) 0.026(5)
C41 0.053(5) 0.050(5) 0.055(5) -0.022(4) -0.008(4) 0.007(4)
C42 0.137(12) 0.075(9) 0.154(14) -0.056(9) -0.022(11) 0.033(9)
C43 0.035(4) 0.039(4) 0.046(5) -0.025(4) -0.004(4) -0.002(3)
C44 0.051(5) 0.060(6) 0.050(6) -0.022(4) -0.012(4) -0.002(4)
C45 0.059(6) 0.083(7) 0.062(6) -0.038(5) 0.001(5) -0.010(5)
C46 0.069(7) 0.066(7) 0.082(8) -0.051(6) 0.033(6) -0.026(6)
C47 0.038(5) 0.060(6) 0.131(11) -0.057(7) -0.008(6) 0.001(4)
C48 0.042(5) 0.050(5) 0.076(6) -0.027(5) -0.018(5) 0.004(4)
Cl1S 0.098(2) 0.106(2) 0.121(2) -0.042(2) -0.018(2) 0.013(2)
Cl2S 0.098(2) 0.106(2) 0.121(2) -0.042(2) -0.018(2) 0.013(2)
Cl3S 0.098(2) 0.106(2) 0.121(2) -0.042(2) -0.018(2) 0.013(2)
Cl4S 0.098(2) 0.106(2) 0.121(2) -0.042(2) -0.018(2) 0.013(2)

loop_
_atom_site_label
_atom_site_type_symbol
_atom_site_fract_x
_atom_site_fract_y
_atom_site_fract_z
_atom_site_U_iso_or_equiv
_atom_site_thermal_displace_type
_atom_site_occupancy
_atom_site_calc_flag
_atom_site_refinement_flags
_atom_site_disorder_group
Mo1 Mo -1.22526(6) -0.35362(4) 0.22791(4) 0.0360(2) Uani 1 d . .
Mo2 Mo -1.32398(6) -0.27308(4) 0.29835(4) 0.0360(2) Uani 1 d . .
F1 F -1.2539(4) -0.4342(3) 0.5419(3) 0.0497(12) Uani 1 d . .
F2 F -1.1237(4) -0.5199(3) 0.6493(2) 0.0486(11) Uani 1 d . .
O1 O -1.1241(5) -0.4280(3) 0.3161(3) 0.0353(12) Uani 1 d . .
O2 O -1.2320(5) -0.3462(3) 0.3938(3) 0.0362(12) Uani 1 d . .
O3 O -0.5545(6) -0.3936(5) 0.0415(4) 0.076(2) Uani 1 d . .
O4 O -1.1255(8) 0.0672(5) 0.4424(6) 0.090(2) Uani 1 d . .
O5 O -1.1096(8) -0.3521(5) -0.1606(4) 0.075(2) Uani 1 d . .
O6 O -1.7679(6) 0.0864(4) 0.2322(4) 0.066(2) Uani 1 d . .
O7 O -1.3924(9) -0.7746(4) 0.1988(5) 0.092(2) Uani 1 d . .
N1 N -1.0423(6) -0.2739(4) 0.1957(4) 0.041(2) Uani 1 d . .
N2 N -1.1475(6) -0.1897(4) 0.2760(4) 0.043(2) Uani 1 d . .
N3 N -1.3093(6) -0.2863(4) 0.1313(3) 0.0385(15) Uani 1 d . .
N4 N -1.4156(6) -0.1966(4) 0.2072(4) 0.0383(15) Uani 1 d . .
N5 N -1.3915(6) -0.4476(4) 0.2690(3) 0.0362(14) Uani 1 d . .
N6 N -1.5009(6) -0.3557(4) 0.3416(4) 0.0374(15) Uani 1 d . .
C1 C -1.1477(7) -0.4056(5) 0.3799(4) 0.033(2) Uani 1 d . .
C2 C -1.0719(7) -0.4532(4) 0.4413(4) 0.036(2) Uani 1 d . .
C3 C -1.1266(7) -0.4654(5) 0.5192(4) 0.036(2) Uani 1 d . .
C4 C -1.0594(7) -0.5099(5) 0.5754(4) 0.036(2) Uani 1 d . .
C5 C -1.0358(8) -0.2099(5) 0.2311(5) 0.046(2) Uani 1 d . .
H5A H -0.9524(8) -0.1792(5) 0.2241(5) 0.055 Uiso 1 calc R .
C6 C -0.9163(8) -0.3011(5) 0.1540(5) 0.041(2) Uani 1 d . .
C7 C -0.8004(8) -0.3267(5) 0.1891(5) 0.049(2) Uani 1 d . .
H7A H -0.8049(8) -0.3245(5) 0.2410(5) 0.058 Uiso 1 calc R .
C8 C -0.6802(9) -0.3550(6) 0.1499(5) 0.052(2) Uani 1 d . .
H8A H -0.6026(9) -0.3699(6) 0.1741(5) 0.062 Uiso 1 calc R .
C9 C -0.6744(8) -0.3614(6) 0.0745(5) 0.054(2) Uani 1 d . .
C10 C -0.7888(10) -0.3363(7) 0.0383(5) 0.062(3) Uani 1 d . .
H10A H -0.7846(10) -0.3397(7) -0.0133(5) 0.074 Uiso 1 calc R .
C11 C -0.9066(9) -0.3068(6) 0.0774(5) 0.057(2) Uani 1 d . .
H11A H -0.9828(9) -0.2901(6) 0.0522(5) 0.068 Uiso 1 calc R .
C12 C -0.5371(11) -0.3891(9) -0.0405(6) 0.086(4) Uani 1 d . .
H12A H -0.4480(11) -0.4139(9) -0.0577(6) 0.129 Uiso 1 calc R .
H12B H -0.5409(11) -0.3287(9) -0.0681(6) 0.129 Uiso 1 calc R .
H12C H -0.6109(11) -0.4217(9) -0.0506(6) 0.129 Uiso 1 calc R .
C13 C -1.1385(8) -0.1233(5) 0.3178(5) 0.045(2) Uani 1 d . .
C14 C -1.0786(10) -0.0437(6) 0.2850(6) 0.066(3) Uani 1 d . .
H14A H -1.0373(10) -0.0305(6) 0.2326(6) 0.079 Uiso 1 calc R .
C15 C -1.0786(11) 0.0188(6) 0.3298(8) 0.077(3) Uani 1 d . .
H15A H -1.0392(11) 0.0740(6) 0.3066(8) 0.092 Uiso 1 calc R .
C16 C -1.1356(11) -0.0003(6) 0.4066(7) 0.070(3) Uani 1 d . .
C17 C -1.1962(12) -0.0770(6) 0.4387(7) 0.074(3) Uani 1 d . .
H17A H -1.2402(12) -0.0888(6) 0.4907(7) 0.089 Uiso 1 calc R .
C18 C -1.1950(10) -0.1397(6) 0.3963(6) 0.064(3) Uani 1 d . .
H18A H -1.2332(10) -0.1950(6) 0.4210(6) 0.077 Uiso 1 calc R .
C19 C -1.1854(15) 0.0480(9) 0.5243(9) 0.105(4) Uani 1 d . .
H19A H -1.1744(15) 0.0982(9) 0.5453(9) 0.157 Uiso 1 calc R .
H19B H -1.1383(15) -0.0018(9) 0.5512(9) 0.157 Uiso 1 calc R .
H19C H -1.2834(15) 0.0348(9) 0.5309(9) 0.157 Uiso 1 calc R .
C20 C -1.3889(8) -0.2173(5) 0.1393(5) 0.041(2) Uani 1 d . .
H20A H -1.4256(8) -0.1838(5) 0.0972(5) 0.049 Uiso 1 calc R .
C21 C -1.2618(8) -0.3027(5) 0.0563(4) 0.041(2) Uani 1 d . .
C22 C -1.2322(9) -0.2361(6) -0.0109(5) 0.055(2) Uani 1 d . .
H22A H -1.2475(9) -0.1777(6) -0.0078(5) 0.066 Uiso 1 calc R .
C23 C -1.1819(10) -0.2550(6) -0.0803(5) 0.063(3) Uani 1 d . .
H23A H -1.1635(10) -0.2095(6) -0.1247(5) 0.076 Uiso 1 calc R .
C24 C -1.1577(9) -0.3400(6) -0.0864(5) 0.054(2) Uani 1 d . .
C25 C -1.1807(10) -0.4052(6) -0.0226(5) 0.056(2) Uani 1 d . .
H25A H -1.1612(10) -0.4632(6) -0.0264(5) 0.067 Uiso 1 calc R .
C26 C -1.2335(9) -0.3869(6) 0.0495(5) 0.049(2) Uani 1 d . .
H26A H -1.2499(9) -0.4329(6) 0.0936(5) 0.059 Uiso 1 calc R .
C27 C -1.1073(12) -0.4388(7) -0.1704(6) 0.078(3) Uani 1 d . .
H27A H -1.0721(12) -0.4392(7) -0.2240(6) 0.118 Uiso 1 calc R .
H27B H -1.2007(12) -0.4625(7) -0.1558(6) 0.118 Uiso 1 calc R .
H27C H -1.0476(12) -0.4742(7) -0.1380(6) 0.118 Uiso 1 calc R .
C28 C -1.5080(8) -0.1262(5) 0.2145(5) 0.043(2) Uani 1 d . .
C29 C -1.6226(9) -0.1104(6) 0.1784(5) 0.058(2) Uani 1 d . .
H29A H -1.6425(9) -0.1483(6) 0.1486(5) 0.070 Uiso 1 calc R .
C30 C -1.7083(10) -0.0395(6) 0.1857(6) 0.060(2) Uani 1 d . .
H30A H -1.7856(10) -0.0292(6) 0.1607(6) 0.072 Uiso 1 calc R .
C31 C -1.6791(9) 0.0173(6) 0.2309(5) 0.054(2) Uani 1 d . .
C32 C -1.5699(10) -0.0008(6) 0.2701(6) 0.063(3) Uani 1 d . .
H32A H -1.5528(10) 0.0349(6) 0.3026(6) 0.075 Uiso 1 calc R .
C33 C -1.4858(10) -0.0711(6) 0.2618(5) 0.057(2) Uani 1 d . .
H33A H -1.4110(10) -0.0826(6) 0.2887(5) 0.069 Uiso 1 calc R .
C34 C -1.7399(11) 0.1452(7) 0.2768(7) 0.078(3) Uani 1 d . .
H34A H -1.8082(11) 0.1917(7) 0.2739(7) 0.117 Uiso 1 calc R .
H34B H -1.6479(11) 0.1699(7) 0.2567(7) 0.117 Uiso 1 calc R .
H34C H -1.7445(11) 0.1141(7) 0.3301(7) 0.117 Uiso 1 calc R .
C35 C -1.4961(7) -0.4315(5) 0.3215(4) 0.036(2) Uani 1 d . .
H35A H -1.5661(7) -0.4734(5) 0.3441(4) 0.043 Uiso 1 calc R .
C36 C -1.3925(8) -0.5302(5) 0.2500(4) 0.042(2) Uani 1 d . .
C37 C -1.5120(9) -0.5679(5) 0.2404(5) 0.050(2) Uani 1 d . .
H37A H -1.5968(9) -0.5378(5) 0.2457(5) 0.060 Uiso 1 calc R .
C38 C -1.5080(10) -0.6484(6) 0.2232(6) 0.062(2) Uani 1 d . .
H38A H -1.5897(10) -0.6727(6) 0.2165(6) 0.074 Uiso 1 calc R .
C39 C -1.3846(12) -0.6941(6) 0.2158(6) 0.063(3) Uani 1 d . .
C40 C -1.2637(11) -0.6572(6) 0.2229(6) 0.064(3) Uani 1 d . .
H40A H -1.1788(11) -0.6869(6) 0.2161(6) 0.077 Uiso 1 calc R .
C41 C -1.2685(9) -0.5765(5) 0.2402(5) 0.051(2) Uani 1 d . .
H41A H -1.1860(9) -0.5519(5) 0.2454(5) 0.062 Uiso 1 calc R .
C42 C -1.2713(16) -0.8251(9) 0.1966(10) 0.119(5) Uani 1 d . .
H42C H -1.2892(16) -0.8798(9) 0.1842(10) 0.178 Uiso 1 calc R .
H42A H -1.2425(16) -0.8367(9) 0.2466(10) 0.178 Uiso 1 calc R .
H42B H -1.1982(16) -0.7938(9) 0.1575(10) 0.178 Uiso 1 calc R .
C43 C -1.6100(7) -0.3440(5) 0.4019(5) 0.038(2) Uani 1 d . .
C44 C -1.6071(9) -0.3872(6) 0.4784(5) 0.052(2) Uani 1 d . .
H44A H -1.5307(9) -0.4230(6) 0.4893(5) 0.062 Uiso 1 calc R .
C45 C -1.7118(10) -0.3792(7) 0.5379(6) 0.066(3) Uani 1 d . .
H45A H -1.7076(10) -0.4103(7) 0.5885(6) 0.079 Uiso 1 calc R .
C46 C -1.8221(11) -0.3259(7) 0.5235(7) 0.072(3) Uani 1 d . .
C47 C -1.8272(9) -0.2791(7) 0.4483(8) 0.072(3) Uani 1 d . .
H47A H -1.9017(9) -0.2413(7) 0.4380(8) 0.086 Uiso 1 calc R .
C48 C -1.7201(8) -0.2892(6) 0.3889(6) 0.053(2) Uani 1 d . .
H48A H -1.7234(8) -0.2576(6) 0.3383(6) 0.063 Uiso 1 calc R .
O8A O -1.9194(9) -0.3300(6) 0.5917(6) 0.064(2) Uiso 0.720(11) d PD 1
C49A C -2.0351(18) -0.2739(11) 0.5796(11) 0.091(5) Uiso 0.720(11) d PD 1
H49A H -2.0992(18) -0.2787(11) 0.6280(11) 0.136 Uiso 0.720(11) calc PR 1
H49B H -2.0818(18) -0.2906(11) 0.5422(11) 0.136 Uiso 0.720(11) calc PR 1
H49C H -2.0030(18) -0.2141(11) 0.5603(11) 0.136 Uiso 0.720(11) calc PR 1
O8B O -1.9491(27) -0.2955(17) 0.5550(14) 0.064(2) Uiso 0.280(11) d PD 2
C49B C -1.9667(49) -0.3104(31) 0.6366(19) 0.091(5) Uiso 0.280(11) d PD 2
H49D H -2.0565(49) -0.2882(31) 0.6564(19) 0.136 Uiso 0.280(11) calc PR 2
H49E H -1.8939(49) -0.2806(31) 0.6506(19) 0.136 Uiso 0.280(11) calc PR 2
H49F H -1.9619(49) -0.3725(31) 0.6585(19) 0.136 Uiso 0.280(11) calc PR 2
C1S C -1.5594(18) -0.2038(11) 0.5717(10) 0.102(5) Uiso 0.865(5) d PD 1
Cl1S Cl -1.5455(5) -0.1046(3) 0.5885(3) 0.1062(11) Uani 0.865(5) d PD 1
Cl2S Cl -1.4131(5) -0.2664(3) 0.5736(3) 0.1062(11) Uani 0.865(5) d PD 1
C1S' C -1.4647(57) -0.1911(38) 0.5905(51) 0.102(5) Uiso 0.135(5) d PD 2
Cl3S Cl -1.3116(28) -0.2446(17) 0.5857(17) 0.1062(11) Uani 0.135(5) d PD 2
Cl4S Cl -1.4864(30) -0.0867(17) 0.5414(20) 0.1062(11) Uani 0.135(5) d PD 2
C2S C -1.3101(15) 0.0244(9) 0.0398(9) 0.100 Uiso 0.92(3) d PD .
C3S C -1.1865(22) -1.0003(13) 0.0650(12) 0.100 Uiso 0.67(3) d P .
C4S C -1.9328(30) -0.0184(20) 0.0079(19) 0.100 Uiso 0.45(3) d P 1
Cl6S Cl -1.9535(23) -0.0545(15) -0.0786(13) 0.100 Uiso 0.159(7) d P 2
C5S C -1.3958(26) 0.1120(13) 0.0377(16) 0.100 Uiso 0.49(3) d PD .

loop_
_atom_type_symbol
_atom_type_description
_atom_type_scat_dispersion_real
_atom_type_scat_dispersion_imag
_atom_type_scat_source
C C 0.0033 0.0016 'International Tables Vol C Tables 4.2.6.8 and 6.1.1.4'
H H 0.0000 0.0000 'International Tables Vol C Tables 4.2.6.8 and 6.1.1.4'
N N 0.0061 0.0033 'International Tables Vol C Tables 4.2.6.8 and 6.1.1.4'
O O 0.0106 0.0060 'International Tables Vol C Tables 4.2.6.8 and 6.1.1.4'
F F 0.0171 0.0103 'International Tables Vol C Tables 4.2.6.8 and 6.1.1.4'
Mo Mo -1.6832 0.6857 'International Tables Vol C Tables 4.2.6.8 and 6.1.1.4'
Cl Cl 0.1484 0.1585 'International Tables Vol C Tables 4.2.6.8 and 6.1.1.4'

loop_
_geom_angle_atom_site_label_1
_geom_angle_atom_site_label_2
_geom_angle_atom_site_label_3
_geom_angle
_geom_angle_site_symmetry_1
_geom_angle_site_symmetry_3
_geom_angle_publ_flag
Mo2 Mo1 N3 93.3(2) . . y
Mo2 Mo1 O1 93.13(13) . . y
N3 Mo1 O1 173.3(2) . . y
Mo2 Mo1 N1 91.6(2) . . y
N3 Mo1 N1 92.7(2) . . y
O1 Mo1 N1 85.4(2) . . y
Mo2 Mo1 N5 91.3(2) . . y
N3 Mo1 N5 94.6(2) . . y
O1 Mo1 N5 86.9(2) . . y
N1 Mo1 N5 171.9(2) . . y
Mo1 Mo2 N4 92.0(2) . . y
Mo1 Mo2 N6 93.8(2) . . y
N4 Mo2 N6 93.1(2) . . y
Mo1 Mo2 N2 93.3(2) . . y
N4 Mo2 N2 94.1(2) . . y
N6 Mo2 N2 169.8(2) . . y
Mo1 Mo2 O2 90.44(12) . . y
N4 Mo2 O2 177.4(2) . . y
N6 Mo2 O2 87.7(2) . . y
N2 Mo2 O2 84.9(2) . . y
C1 O1 Mo1 116.1(4) . . y
C1 O2 Mo2 116.6(4) . . y
C9 O3 C12 116.8(7) . . n
C16 O4 C19 114.3(9) . . n
C24 O5 C27 116.9(8) . . n
C31 O6 C34 115.9(7) . . n
C39 O7 C42 116.9(10) . . n
C5 N1 C6 118.1(6) . . y
C5 N1 Mo1 118.1(5) . . y
C6 N1 Mo1 121.7(5) . . y
C5 N2 C13 119.1(6) . . y
C5 N2 Mo2 117.3(5) . . y
C13 N2 Mo2 122.7(5) . . y
C20 N3 C21 120.1(6) . . y
C20 N3 Mo1 117.4(5) . . y
C21 N3 Mo1 121.4(5) . . y
C20 N4 C28 117.2(6) . . y
C20 N4 Mo2 118.2(5) . . y
C28 N4 Mo2 124.5(5) . . y
C35 N5 C36 116.3(6) . . y
C35 N5 Mo1 118.2(5) . . y
C36 N5 Mo1 125.2(5) . . y
C35 N6 C43 116.9(6) . . y
C35 N6 Mo2 117.2(5) . . y
C43 N6 Mo2 124.7(5) . . y
O2 C1 O1 123.5(6) . . y
O2 C1 C2 119.1(6) . . y
O1 C1 C2 117.3(6) . . y
C3 C2 C4 115.0(7) . 2_346 y
C3 C2 C1 122.6(6) . . y
C4 C2 C1 122.4(7) 2_346 . y
F1 C3 C4 117.0(6) . . y
F1 C3 C2 120.0(6) . . y
C4 C3 C2 123.0(6) . . y
F2 C4 C3 118.2(6) . . y
F2 C4 C2 119.9(7) . 2_346 y
C3 C4 C2 122.0(7) . 2_346 y
N2 C5 N1 119.1(7) . . y
C11 C6 C7 117.4(7) . . n
C11 C6 N1 121.0(7) . . n
C7 C6 N1 121.6(7) . . n
C8 C7 C6 121.8(8) . . n
C7 C8 C9 119.5(8) . . n
O3 C9 C8 115.5(7) . . n
O3 C9 C10 124.8(8) . . n
C8 C9 C10 119.7(8) . . n
C11 C10 C9 120.3(8) . . n
C10 C11 C6 121.3(8) . . n
C14 C13 C18 117.2(8) . . n
C14 C13 N2 123.8(8) . . n
C18 C13 N2 119.0(7) . . n
C13 C14 C15 120.0(10) . . n
C16 C15 C14 120.6(9) . . n
C17 C16 C15 119.8(10) . . n
C17 C16 O4 126.6(11) . . n
C15 C16 O4 113.5(10) . . n
C16 C17 C18 120.4(11) . . n
C17 C18 C13 121.8(10) . . n
N4 C20 N3 119.0(7) . . y
C26 C21 C22 117.5(8) . . n
C26 C21 N3 119.1(7) . . n
C22 C21 N3 123.3(7) . . n
C23 C22 C21 121.0(8) . . n
C22 C23 C24 120.7(8) . . n
C25 C24 C23 119.9(8) . . n
C25 C24 O5 124.2(9) . . n
C23 C24 O5 115.9(8) . . n
C24 C25 C26 120.1(9) . . n
C21 C26 C25 120.8(8) . . n
C29 C28 C33 117.9(7) . . n
C29 C28 N4 122.8(7) . . n
C33 C28 N4 119.2(7) . . n
C28 C29 C30 120.9(9) . . n
C29 C30 C31 119.7(8) . . n
O6 C31 C32 125.7(8) . . n
O6 C31 C30 114.8(8) . . n
C32 C31 C30 119.6(8) . . n
C31 C32 C33 119.7(9) . . n
C32 C33 C28 122.0(8) . . n
N5 C35 N6 119.1(7) . . y
C37 C36 C41 117.6(7) . . n
C37 C36 N5 123.1(7) . . n
C41 C36 N5 119.3(7) . . n
C38 C37 C36 120.9(8) . . n
C37 C38 C39 120.4(9) . . n
C40 C39 O7 124.5(9) . . n
C40 C39 C38 119.8(8) . . n
O7 C39 C38 115.7(9) . . n
C41 C40 C39 119.4(9) . . n
C40 C41 C36 121.8(9) . . n
C48 C43 C44 117.0(8) . . n
C48 C43 N6 122.5(8) . . n
C44 C43 N6 120.5(7) . . n
C45 C44 C43 122.3(9) . . n
C46 C45 C44 119.8(10) . . n
C45 C46 O8B 145.6(15) . . n
C45 C46 C47 119.9(9) . . n
O8B C46 C47 94.5(14) . . n
C45 C46 O8A 110.4(11) . . n
C47 C46 O8A 129.6(11) . . n
C48 C47 C46 119.0(9) . . n
C43 C48 C47 122.0(10) . . n
C46 O8A C49A 112.3(13) . . n
C46 O8B C49B 112.0(30) . . n
Cl1S C1S Cl2S 115.4(10) . . n
Cl3S C1S' Cl4S 124.2(33) . . n
C3S C2S C5S 130.5(17) 1_565 . n
C2S C3S C4S 107.5(18) 1_545 2_245 n
C2S C3S Cl6S 135.1(17) 1_545 2_245 n
C4S C4S C3S 113.5(32) 2_155 2_245 n

loop_
_geom_bond_atom_site_label_1
_geom_bond_atom_site_label_2
_geom_bond_distance
_geom_bond_site_symmetry_2
_geom_bond_publ_flag
Mo1 Mo2 2.0903(9) . y
Mo1 N3 2.108(6) . y
Mo1 O1 2.124(5) . y
Mo1 N1 2.144(6) . y
Mo1 N5 2.156(6) . y
Mo2 N4 2.122(6) . y
Mo2 N6 2.129(6) . y
Mo2 N2 2.137(6) . y
Mo2 O2 2.163(5) . y
F1 C3 1.350(8) . y
F2 C4 1.346(8) . y
O1 C1 1.263(8) . y
O2 C1 1.262(8) . y
O3 C9 1.352(10) . n
O3 C12 1.448(12) . n
O4 C16 1.382(12) . n
O4 C19 1.46(2) . n
O5 C24 1.394(10) . n
O5 C27 1.417(12) . n
O6 C31 1.368(10) . n
O6 C34 1.425(12) . n
O7 C39 1.380(11) . n
O7 C42 1.400(14) . n
N1 C5 1.323(10) . y
N1 C6 1.430(10) . y
N2 C5 1.315(10) . y
N2 C13 1.439(10) . y
N3 C20 1.332(10) . y
N3 C21 1.431(10) . y
N4 C20 1.321(10) . y
N4 C28 1.417(9) . y
N5 C35 1.324(9) . y
N5 C36 1.422(10) . y
N6 C35 1.324(9) . y
N6 C43 1.422(9) . y
C1 C2 1.489(10) . y
C2 C3 1.386(11) . y
C2 C4 1.401(10) 2_346 y
C3 C4 1.353(10) . y
C4 C2 1.401(10) 2_346 y
C6 C11 1.395(12) . n
C6 C7 1.399(11) . n
C7 C8 1.375(12) . n
C8 C9 1.381(12) . n
C9 C10 1.396(12) . n
C10 C11 1.363(12) . n
C13 C14 1.363(12) . n
C13 C18 1.396(13) . n
C14 C15 1.412(14) . n
C15 C16 1.37(2) . n
C16 C17 1.327(15) . n
C17 C18 1.383(13) . n
C21 C26 1.374(11) . n
C21 C22 1.404(12) . n
C22 C23 1.359(12) . n
C23 C24 1.376(13) . n
C24 C25 1.348(13) . n
C25 C26 1.403(12) . n
C28 C29 1.383(12) . n
C28 C33 1.399(12) . n
C29 C30 1.386(12) . n
C30 C31 1.412(13) . n
C31 C32 1.371(13) . n
C32 C33 1.373(12) . n
C36 C37 1.390(11) . n
C36 C41 1.395(11) . n
C37 C38 1.372(12) . n
C38 C39 1.382(14) . n
C39 C40 1.379(14) . n
C40 C41 1.373(12) . n
C43 C48 1.372(11) . n
C43 C44 1.399(12) . n
C44 C45 1.371(12) . n
C45 C46 1.37(2) . n
C46 O8B 1.39(3) . n
C46 C47 1.40(2) . n
C46 O8A 1.407(13) . n
C47 C48 1.392(13) . n
O8A C49A 1.42(2) . n
O8B C49B 1.42(3) . n
C1S Cl1S 1.67(2) . n
C1S Cl2S 1.71(2) . n
C1S' Cl3S 1.69(3) . n
C1S' Cl4S 1.70(3) . n
C2S C3S 1.38(2) 1_565 n
C2S C5S 1.581(10) . n
C3S C2S 1.38(2) 1_545 n
C3S C4S 1.58(4) 2_245 n
C3S Cl6S 1.73(3) 2_245 n
C4S C4S 1.46(6) 2_155 n
C4S C3S 1.58(4) 2_245 n
Cl6S C3S 1.73(3) 2_245 n
